data_7150446
loop_
_publ_author_name
'Scott, Jeremy P.'
'Mullens, Peter R.'
'Brewer, Sarah E.'
'Brands, Karel M. J.'
'Chilenski, Jennifer R.'
'Davies, Antony J.'
'Gibb, Andrew D.'
'Lieberman, David R.'
'Oliver, Steven F.'
'Dolling, Ulf-H'

_publ_section_title
;
 The conformational bias of aryl, arylsulfonyl geminally substituted
 tertiary carbon centers: applications in substrate-based
 stereocontrol.
;
_journal_issue 9
_journal_name_full 'Organic &amp; biomolecular chemistry'
_journal_page_first 1806
_journal_page_last 1810
_journal_paper_doi 10.1039/b601647b
_journal_volume 4
_journal_year 2006
_chemical_formula_moiety 'C18 H17 Cl F2 O3 S'
_chemical_formula_sum 'C18 H17 Cl F2 O3 S'
_chemical_formula_weight 386.83
_chemical_name_common jrc2573n
_chemical_name_systematic
;
?
;
_space_group_IT_number 14
_symmetry_cell_setting monoclinic
_symmetry_space_group_name_Hall '-P 2ybc'
_symmetry_space_group_name_H-M 'P 1 21/c 1'
_atom_sites_solution_hydrogens geom
_atom_sites_solution_primary direct
_atom_sites_solution_secondary difmap
_audit_creation_method SHELXL-97
_cell_angle_alpha 90.00
_cell_angle_beta 92.7430(10)
_cell_angle_gamma 90.00
_cell_formula_units_Z 4
_cell_length_a 6.9274(5)
_cell_length_b 8.4158(6)
_cell_length_c 29.301(2)
_cell_measurement_reflns_used 8694
_cell_measurement_temperature 223(2)
_cell_measurement_theta_max 26.41
_cell_measurement_theta_min 2.52
_cell_volume 1706.3(2)
_computing_cell_refinement 'Bruker SMART'
_computing_data_collection 'Bruker SMART'
_computing_data_reduction 'Bruker SAINT'
_computing_molecular_graphics 'Bruker SHELXTL'
_computing_publication_material 'Bruker SHELXTL'
_computing_structure_refinement 'SHELXL-97 (Sheldrick, 1997)'
_computing_structure_solution 'SHELXS-97 (Sheldrick, 1990)'
_diffrn_ambient_temperature 223(2)
_diffrn_measured_fraction_theta_full 0.998
_diffrn_measured_fraction_theta_max 0.998
_diffrn_measurement_device_type 'CCD area detector'
_diffrn_measurement_method 'phi and omega scans'
_diffrn_radiation_monochromator graphite
_diffrn_radiation_source 'fine-focus sealed tube'
_diffrn_radiation_type MoK\a
_diffrn_radiation_wavelength 0.71073
_diffrn_reflns_av_R_equivalents 0.0271
_diffrn_reflns_av_sigmaI/netI 0.0228
_diffrn_reflns_limit_h_max 8
_diffrn_reflns_limit_h_min -8
_diffrn_reflns_limit_k_max 10
_diffrn_reflns_limit_k_min -10
_diffrn_reflns_limit_l_max 36
_diffrn_reflns_limit_l_min -36
_diffrn_reflns_number 17593
_diffrn_reflns_theta_full 26.41
_diffrn_reflns_theta_max 26.41
_diffrn_reflns_theta_min 1.39
_exptl_absorpt_coefficient_mu 0.382
_exptl_absorpt_correction_type none
_exptl_crystal_colour colorless
_exptl_crystal_density_diffrn 1.506
_exptl_crystal_density_meas 0
_exptl_crystal_density_method 'not measured'
_exptl_crystal_description polyhedron
_exptl_crystal_F_000 800
_exptl_crystal_size_max 0.36
_exptl_crystal_size_mid 0.225
_exptl_crystal_size_min 0.13
_refine_diff_density_max 0.413
_refine_diff_density_min -0.208
_refine_diff_density_rms 0.053
_refine_ls_extinction_method none
_refine_ls_goodness_of_fit_ref 1.041
_refine_ls_hydrogen_treatment constr
_refine_ls_matrix_type full
_refine_ls_number_parameters 227
_refine_ls_number_reflns 3513
_refine_ls_number_restraints 0
_refine_ls_restrained_S_all 1.041
_refine_ls_R_factor_all 0.0472
_refine_ls_R_factor_gt 0.0401
_refine_ls_shift/su_max 0.001
_refine_ls_shift/su_mean 0.000
_refine_ls_structure_factor_coef Fsqd
_refine_ls_weighting_details 'calc w=1/[\s^2^(Fo^2^)+(0.0545P)^2^+0.5977P] where P=(Fo^2^+2Fc^2^)/3'
_refine_ls_weighting_scheme calc
_refine_ls_wR_factor_gt 0.1009
_refine_ls_wR_factor_ref 0.1054
_reflns_number_gt 3012
_reflns_number_total 3513
_reflns_threshold_expression >2sigma(I)
_cod_data_source_file b601647b.txt
_cod_data_source_block jrc2573n
_cod_depositor_comments
;
The following automatic conversions were performed:
'_symmetry_cell_setting' value 'Monoclinic' changed to 'monoclinic'
according to '/home/saulius/struct/CIF-dictionaries/cif_core.dic'
dictionary named 'cif_core.dic' version 2.4.1 from 2010-06-29.

Automatic conversion script
Id: cif_fix_enum 1527 2010-12-29 10:47:43Z saulius 
;
_cod_original_sg_symbol_H-M P21/c
_cod_database_code 7150446

loop_
_symmetry_equiv_pos_as_xyz
'x, y, z'
'-x, y+1/2, -z+1/2'
'-x, -y, -z'
'x, -y-1/2, z-1/2'

loop_
_atom_site_label
_atom_site_type_symbol
_atom_site_fract_x
_atom_site_fract_y
_atom_site_fract_z
_atom_site_U_iso_or_equiv
_atom_site_adp_type
_atom_site_occupancy
_atom_site_symmetry_multiplicity
_atom_site_calc_flag
_atom_site_refinement_flags
_atom_site_disorder_assembly
_atom_site_disorder_group
C1 C 0.2244(3) 0.2046(2) 0.41122(6) 0.0427(4) Uani 1 1 d . . .
H1 H 0.3417 0.2312 0.4268 0.051 Uiso 1 1 calc R . .
C2 C 0.0875(3) 0.1158(3) 0.43261(7) 0.0481(5) Uani 1 1 d . . .
H2 H 0.1105 0.0810 0.4629 0.058 Uiso 1 1 calc R . .
C3 C -0.0840(3) 0.0788(2) 0.40885(7) 0.0412(4) Uani 1 1 d . . .
C4 C -0.1212(3) 0.1269(2) 0.36431(7) 0.0384(4) Uani 1 1 d . . .
H4 H -0.2386 0.1002 0.3488 0.046 Uiso 1 1 calc R . .
C5 C 0.0158(2) 0.2148(2) 0.34272(6) 0.0352(4) Uani 1 1 d . . .
H5 H -0.0066 0.2477 0.3123 0.042 Uiso 1 1 calc R . .
C6 C 0.1872(2) 0.2541(2) 0.36660(6) 0.0324(4) Uani 1 1 d . . .
C7 C 0.0864(2) 0.6155(2) 0.41368(6) 0.0350(4) Uani 1 1 d . . .
C8 C 0.0698(3) 0.6444(2) 0.45949(6) 0.0423(4) Uani 1 1 d . . .
H8 H -0.0527 0.6452 0.4720 0.051 Uiso 1 1 calc R . .
C9 C 0.2328(3) 0.6724(2) 0.48714(6) 0.0439(5) Uani 1 1 d . . .
H9 H 0.2251 0.6923 0.5186 0.053 Uiso 1 1 calc R . .
C10 C 0.4073(3) 0.6701(2) 0.46666(6) 0.0392(4) Uani 1 1 d . . .
C11 C 0.4244(2) 0.6422(2) 0.42100(6) 0.0345(4) Uani 1 1 d . . .
H11 H 0.5476 0.6421 0.4089 0.041 Uiso 1 1 calc R . .
C12 C 0.2614(2) 0.6138(2) 0.39212(5) 0.0294(3) Uani 1 1 d . . .
C13 C 0.2871(2) 0.5756(2) 0.34180(5) 0.0300(4) Uani 1 1 d . . .
C14 C 0.4569(2) 0.6682(2) 0.32148(6) 0.0354(4) Uani 1 1 d . . .
H14A H 0.5734 0.6555 0.3415 0.042 Uiso 1 1 calc R . .
H14B H 0.4837 0.6242 0.2915 0.042 Uiso 1 1 calc R . .
C15 C 0.4088(3) 0.8442(2) 0.31657(6) 0.0390(4) Uani 1 1 d . . .
H15A H 0.3913 0.8897 0.3469 0.047 Uiso 1 1 calc R . .
H15B H 0.5171 0.8994 0.3032 0.047 Uiso 1 1 calc R . .
C16 C 0.2264(3) 0.8709(2) 0.28663(6) 0.0393(4) Uani 1 1 d . . .
H16 H 0.1934 0.9854 0.2866 0.047 Uiso 1 1 calc R . .
C17 C 0.0584(2) 0.7759(2) 0.30430(6) 0.0362(4) Uani 1 1 d . . .
H17A H -0.0549 0.7884 0.2833 0.043 Uiso 1 1 calc R . .
H17B H 0.0253 0.8174 0.3342 0.043 Uiso 1 1 calc R . .
C18 C 0.1088(2) 0.5999(2) 0.30878(6) 0.0327(4) Uani 1 1 d . . .
H18A H 0.1358 0.5569 0.2787 0.039 Uiso 1 1 calc R . .
H18B H -0.0017 0.5419 0.3202 0.039 Uiso 1 1 calc R . .
Cl1 Cl -0.25920(9) -0.02856(7) 0.43586(2) 0.06376(19) Uani 1 1 d . . .
F1 F -0.08208(14) 0.58525(17) 0.38958(4) 0.0535(3) Uani 1 1 d . . .
F2 F 0.57147(17) 0.69454(18) 0.49295(4) 0.0596(4) Uani 1 1 d . . .
O1 O 0.54191(18) 0.35195(17) 0.36609(5) 0.0486(4) Uani 1 1 d . . .
O2 O 0.35972(19) 0.31983(17) 0.29202(4) 0.0471(3) Uani 1 1 d . . .
O3 O 0.25001(19) 0.8192(2) 0.24076(4) 0.0482(4) Uani 1 1 d . . .
H3 H 0.3638 0.8329 0.2340 0.072 Uiso 1 1 calc R . .
S1 S 0.36304(6) 0.36678(6) 0.339586(15) 0.03587(14) Uani 1 1 d . . .

loop_
_atom_site_aniso_label
_atom_site_aniso_U_11
_atom_site_aniso_U_22
_atom_site_aniso_U_33
_atom_site_aniso_U_23
_atom_site_aniso_U_13
_atom_site_aniso_U_12
C1 0.0421(10) 0.0473(11) 0.0377(10) -0.0044(8) -0.0090(8) 0.0009(9)
C2 0.0615(13) 0.0489(12) 0.0334(10) 0.0039(9) -0.0035(9) -0.0008(10)
C3 0.0461(10) 0.0317(9) 0.0461(11) -0.0014(8) 0.0057(8) 0.0010(8)
C4 0.0353(9) 0.0318(9) 0.0472(11) -0.0047(8) -0.0070(8) 0.0045(7)
C5 0.0387(9) 0.0313(9) 0.0347(9) -0.0027(7) -0.0066(7) 0.0049(7)
C6 0.0328(8) 0.0320(9) 0.0321(8) -0.0061(7) -0.0024(7) 0.0064(7)
C7 0.0270(8) 0.0410(10) 0.0373(9) -0.0024(8) 0.0040(7) -0.0019(7)
C8 0.0416(10) 0.0462(11) 0.0404(10) 0.0001(8) 0.0148(8) 0.0012(8)
C9 0.0596(12) 0.0452(11) 0.0279(9) -0.0022(8) 0.0108(8) -0.0030(9)
C10 0.0415(10) 0.0440(11) 0.0314(9) -0.0001(8) -0.0039(7) -0.0094(8)
C11 0.0310(8) 0.0416(10) 0.0311(9) 0.0000(7) 0.0017(7) -0.0052(7)
C12 0.0285(8) 0.0302(9) 0.0296(8) -0.0025(7) 0.0023(6) -0.0009(6)
C13 0.0236(7) 0.0351(9) 0.0313(8) -0.0044(7) 0.0005(6) 0.0008(7)
C14 0.0264(8) 0.0525(11) 0.0272(8) -0.0035(8) 0.0019(6) -0.0052(7)
C15 0.0392(9) 0.0482(11) 0.0294(9) -0.0036(8) 0.0006(7) -0.0128(8)
C16 0.0430(10) 0.0415(10) 0.0334(9) -0.0013(8) 0.0008(7) -0.0021(8)
C17 0.0328(8) 0.0422(10) 0.0336(9) -0.0006(8) 0.0009(7) 0.0029(7)
C18 0.0278(8) 0.0386(10) 0.0314(8) -0.0056(7) -0.0015(6) -0.0010(7)
Cl1 0.0675(4) 0.0529(3) 0.0719(4) 0.0072(3) 0.0145(3) -0.0148(3)
F1 0.0252(5) 0.0862(9) 0.0493(7) -0.0087(6) 0.0051(4) -0.0066(5)
F2 0.0553(7) 0.0908(10) 0.0317(6) -0.0024(6) -0.0093(5) -0.0193(7)
O1 0.0282(6) 0.0512(8) 0.0658(9) -0.0051(7) -0.0039(6) 0.0096(6)
O2 0.0479(8) 0.0505(8) 0.0438(8) -0.0135(6) 0.0129(6) 0.0027(6)
O3 0.0401(7) 0.0757(10) 0.0285(6) -0.0018(6) 0.0002(5) -0.0071(7)
S1 0.0282(2) 0.0403(3) 0.0393(3) -0.00769(19) 0.00286(17) 0.00545(17)

loop_
_atom_type_symbol
_atom_type_description
_atom_type_scat_dispersion_real
_atom_type_scat_dispersion_imag
_atom_type_scat_source
C C 0.0033 0.0016 'International Tables Vol C Tables 4.2.6.8 and 6.1.1.4'
H H 0.0000 0.0000 'International Tables Vol C Tables 4.2.6.8 and 6.1.1.4'
O O 0.0106 0.0060 'International Tables Vol C Tables 4.2.6.8 and 6.1.1.4'
F F 0.0171 0.0103 'International Tables Vol C Tables 4.2.6.8 and 6.1.1.4'
S S 0.1246 0.1234 'International Tables Vol C Tables 4.2.6.8 and 6.1.1.4'
Cl Cl 0.1484 0.1585 'International Tables Vol C Tables 4.2.6.8 and 6.1.1.4'

loop_
_geom_angle_atom_site_label_1
_geom_angle_atom_site_label_2
_geom_angle_atom_site_label_3
_geom_angle
_geom_angle_site_symmetry_1
_geom_angle_site_symmetry_3
_geom_angle_publ_flag
C2 C1 C6 119.36(17) . . ?
C2 C1 H1 120.3 . . ?
C6 C1 H1 120.3 . . ?
C1 C2 C3 119.02(18) . . ?
C1 C2 H2 120.5 . . ?
C3 C2 H2 120.5 . . ?
C4 C3 C2 121.82(18) . . ?
C4 C3 Cl1 118.80(15) . . ?
C2 C3 Cl1 119.37(15) . . ?
C3 C4 C5 119.33(17) . . ?
C3 C4 H4 120.3 . . ?
C5 C4 H4 120.3 . . ?
C4 C5 C6 119.11(16) . . ?
C4 C5 H5 120.4 . . ?
C6 C5 H5 120.4 . . ?
C1 C6 C5 121.36(17) . . ?
C1 C6 S1 118.99(13) . . ?
C5 C6 S1 119.65(13) . . ?
F1 C7 C8 115.54(15) . . ?
F1 C7 C12 120.45(15) . . ?
C8 C7 C12 124.00(16) . . ?
C7 C8 C9 120.02(16) . . ?
C7 C8 H8 120.0 . . ?
C9 C8 H8 120.0 . . ?
C10 C9 C8 116.96(16) . . ?
C10 C9 H9 121.5 . . ?
C8 C9 H9 121.5 . . ?
F2 C10 C11 118.07(16) . . ?
F2 C10 C9 118.67(16) . . ?
C11 C10 C9 123.25(17) . . ?
C10 C11 C12 121.01(16) . . ?
C10 C11 H11 119.5 . . ?
C12 C11 H11 119.5 . . ?
C7 C12 C11 114.75(15) . . ?
C7 C12 C13 125.68(15) . . ?
C11 C12 C13 119.48(14) . . ?
C12 C13 C18 116.74(13) . . ?
C12 C13 C14 112.92(13) . . ?
C18 C13 C14 106.93(13) . . ?
C12 C13 S1 106.37(11) . . ?
C18 C13 S1 109.03(11) . . ?
C14 C13 S1 104.07(11) . . ?
C15 C14 C13 110.95(14) . . ?
C15 C14 H14A 109.4 . . ?
C13 C14 H14A 109.4 . . ?
C15 C14 H14B 109.4 . . ?
C13 C14 H14B 109.4 . . ?
H14A C14 H14B 108.0 . . ?
C16 C15 C14 111.75(15) . . ?
C16 C15 H15A 109.3 . . ?
C14 C15 H15A 109.3 . . ?
C16 C15 H15B 109.3 . . ?
C14 C15 H15B 109.3 . . ?
H15A C15 H15B 107.9 . . ?
O3 C16 C15 111.61(15) . . ?
O3 C16 C17 106.44(14) . . ?
C15 C16 C17 110.72(15) . . ?
O3 C16 H16 109.3 . . ?
C15 C16 H16 109.3 . . ?
C17 C16 H16 109.3 . . ?
C16 C17 C18 111.32(14) . . ?
C16 C17 H17A 109.4 . . ?
C18 C17 H17A 109.4 . . ?
C16 C17 H17B 109.4 . . ?
C18 C17 H17B 109.4 . . ?
H17A C17 H17B 108.0 . . ?
C17 C18 C13 110.78(14) . . ?
C17 C18 H18A 109.5 . . ?
C13 C18 H18A 109.5 . . ?
C17 C18 H18B 109.5 . . ?
C13 C18 H18B 109.5 . . ?
H18A C18 H18B 108.1 . . ?
C16 O3 H3 109.5 . . ?
O1 S1 O2 118.06(8) . . ?
O1 S1 C6 107.93(8) . . ?
O2 S1 C6 107.83(8) . . ?
O1 S1 C13 107.78(8) . . ?
O2 S1 C13 107.68(8) . . ?
C6 S1 C13 107.09(8) . . ?

loop_
_geom_bond_atom_site_label_1
_geom_bond_atom_site_label_2
_geom_bond_distance
_geom_bond_site_symmetry_2
_geom_bond_publ_flag
C1 C2 1.382(3) . ?
C1 C6 1.385(3) . ?
C1 H1 0.9400 . ?
C2 C3 1.383(3) . ?
C2 H2 0.9400 . ?
C3 C4 1.379(3) . ?
C3 Cl1 1.734(2) . ?
C4 C5 1.381(3) . ?
C4 H4 0.9400 . ?
C5 C6 1.388(2) . ?
C5 H5 0.9400 . ?
C6 S1 1.7614(18) . ?
C7 F1 1.3586(19) . ?
C7 C8 1.375(2) . ?
C7 C12 1.394(2) . ?
C8 C9 1.378(3) . ?
C8 H8 0.9400 . ?
C9 C10 1.375(3) . ?
C9 H9 0.9400 . ?
C10 F2 1.359(2) . ?
C10 C11 1.369(2) . ?
C11 C12 1.399(2) . ?
C11 H11 0.9400 . ?
C12 C13 1.528(2) . ?
C13 C18 1.546(2) . ?
C13 C14 1.554(2) . ?
C13 S1 1.8366(18) . ?
C14 C15 1.523(3) . ?
C14 H14A 0.9800 . ?
C14 H14B 0.9800 . ?
C15 C16 1.520(2) . ?
C15 H15A 0.9800 . ?
C15 H15B 0.9800 . ?
C16 O3 1.430(2) . ?
C16 C17 1.523(3) . ?
C16 H16 0.9900 . ?
C17 C18 1.526(3) . ?
C17 H17A 0.9800 . ?
C17 H17B 0.9800 . ?
C18 H18A 0.9800 . ?
C18 H18B 0.9800 . ?
O1 S1 1.4359(13) . ?
O2 S1 1.4477(13) . ?
O3 H3 0.8300 . ?

loop_
_cod_related_entry_id
_cod_related_entry_database
_cod_related_entry_code
1 ChemSpider 9669576
